data_7017971
loop_
_publ_author_name
'Liu, Xiaohui'
'Sun, Wei'
'Zou, Luyi'
'Xie, Zhiyuan'
'Li, Xiao'
'Lu, Canzhong'
'Wang, Lixiang'
'Cheng, Yanxiang'

_publ_section_title
;
 Neutral cuprous complexes as ratiometric oxygen gas sensors.
;
_journal_issue 4
_journal_name_full 'Dalton transactions (Cambridge, England : 2003)'
_journal_page_first 1312
_journal_page_last 1319
_journal_paper_doi 10.1039/c1dt11777g
_journal_volume 41
_journal_year 2012
_chemical_formula_sum 'C50 H39 Cl2 Cu N2 O P2'
_chemical_formula_weight 880.21
_chemical_name_systematic
;
?
;
_space_group_IT_number 2
_symmetry_cell_setting triclinic
_symmetry_space_group_name_Hall '-P 1'
_symmetry_space_group_name_H-M 'P -1'
_atom_sites_solution_hydrogens geom
_atom_sites_solution_primary direct
_atom_sites_solution_secondary difmap
_audit_creation_method SHELXL-97
_cell_angle_alpha 96.330(7)
_cell_angle_beta 93.891(7)
_cell_angle_gamma 103.119(7)
_cell_formula_units_Z 2
_cell_length_a 9.586(4)
_cell_length_b 11.370(4)
_cell_length_c 20.412(8)
_cell_measurement_temperature 186(2)
_cell_volume 2143.5(14)
_computing_cell_refinement 'Bruker SMART'
_computing_data_collection 'Bruker SMART'
_computing_data_reduction 'Bruker SAINT'
_computing_molecular_graphics 'Bruker SHELXTL'
_computing_publication_material 'Bruker SHELXTL'
_computing_structure_refinement 'SHELXL-97 (Sheldrick, 1997)'
_computing_structure_solution 'SHELXS-97 (Sheldrick, 1990)'
_diffrn_ambient_temperature 186(2)
_diffrn_measured_fraction_theta_full 0.973
_diffrn_measured_fraction_theta_max 0.973
_diffrn_measurement_device_type 'CCD area detector'
_diffrn_measurement_method 'phi and omega scans'
_diffrn_radiation_monochromator graphite
_diffrn_radiation_source 'fine-focus sealed tube'
_diffrn_radiation_type MoK\a
_diffrn_radiation_wavelength 0.71073
_diffrn_reflns_av_R_equivalents 0.0363
_diffrn_reflns_av_sigmaI/netI 0.0927
_diffrn_reflns_limit_h_max 11
_diffrn_reflns_limit_h_min -9
_diffrn_reflns_limit_k_max 14
_diffrn_reflns_limit_k_min -14
_diffrn_reflns_limit_l_max 23
_diffrn_reflns_limit_l_min -25
_diffrn_reflns_number 12192
_diffrn_reflns_theta_full 26.15
_diffrn_reflns_theta_max 26.15
_diffrn_reflns_theta_min 1.85
_exptl_absorpt_coefficient_mu 0.749
_exptl_absorpt_correction_T_max 0.9316
_exptl_absorpt_correction_T_min 0.8016
_exptl_absorpt_correction_type multi-scan
_exptl_crystal_colour yellow
_exptl_crystal_density_diffrn 1.364
_exptl_crystal_density_method 'not measured'
_exptl_crystal_description block
_exptl_crystal_F_000 908
_exptl_crystal_size_max 0.31
_exptl_crystal_size_mid 0.28
_exptl_crystal_size_min 0.10
_refine_diff_density_max 0.509
_refine_diff_density_min -0.521
_refine_diff_density_rms 0.067
_refine_ls_extinction_method none
_refine_ls_goodness_of_fit_ref 1.001
_refine_ls_hydrogen_treatment constr
_refine_ls_matrix_type full
_refine_ls_number_parameters 523
_refine_ls_number_reflns 8309
_refine_ls_number_restraints 0
_refine_ls_restrained_S_all 1.001
_refine_ls_R_factor_all 0.1275
_refine_ls_R_factor_gt 0.0695
_refine_ls_shift/su_max 0.001
_refine_ls_shift/su_mean 0.000
_refine_ls_structure_factor_coef Fsqd
_refine_ls_weighting_details 'calc w=1/[\s^2^(Fo^2^)+(0.0801P)^2^+0.0000P] where P=(Fo^2^+2Fc^2^)/3'
_refine_ls_weighting_scheme calc
_refine_ls_wR_factor_gt 0.1498
_refine_ls_wR_factor_ref 0.1819
_reflns_number_gt 4745
_reflns_number_total 8309
_reflns_threshold_expression >2sigma(I)
_cod_data_source_file c1dt11777g.txt
_cod_data_source_block s314
_cod_depositor_comments
;
The following automatic conversions were performed:

'_symmetry_cell_setting' value 'Triclinic' changed to 'triclinic'
according to /home/saulius/struct/CIF-dictionaries/cif_core.dic
dictionary named 'cif_core.dic' version 2.4.1 from
2010-06-29.

'_exptl_absorpt_correction_type' value 'Multi-scan'
changed to 'multi-scan' according to
/home/saulius/struct/CIF-dictionaries/cif_core.dic dictionary named
'cif_core.dic' version 2.4.1 from 2010-06-29.

Automatic conversion script
Id: cif_fix_values 1715 2011-07-08 13:25:40Z adriana 
;
_cod_original_sg_symbol_H-M P-1
_cod_database_code 7017971

loop_
_symmetry_equiv_pos_as_xyz
'x, y, z'
'-x, -y, -z'

loop_
_atom_site_label
_atom_site_type_symbol
_atom_site_fract_x
_atom_site_fract_y
_atom_site_fract_z
_atom_site_U_iso_or_equiv
_atom_site_adp_type
_atom_site_occupancy
_atom_site_symmetry_multiplicity
_atom_site_calc_flag
_atom_site_refinement_flags
Cu Cu 0.86787(6) 0.83079(5) 0.71040(3) 0.0469(2) Uani 1 1 d .
N1 N 0.9982(4) 0.9219(4) 0.64339(19) 0.0497(10) Uani 1 1 d .
N2 N 0.9382(4) 0.6904(4) 0.66757(19) 0.0492(10) Uani 1 1 d .
P1 P 0.62745(13) 0.79627(11) 0.67808(6) 0.0446(3) Uani 1 1 d .
P2 P 0.91789(13) 0.89178(12) 0.81908(6) 0.0462(3) Uani 1 1 d .
O1 O 0.6655(3) 0.6933(3) 0.80833(16) 0.0522(8) Uani 1 1 d .
C1 C 1.0321(6) 1.0410(5) 0.6359(3) 0.0668(15) Uani 1 1 d .
H1A H 0.9953 1.0955 0.6647 0.080 Uiso 1 1 calc R
C2 C 1.1167(7) 1.0876(6) 0.5892(3) 0.0755(17) Uani 1 1 d .
H2A H 1.1378 1.1722 0.5855 0.091 Uiso 1 1 calc R
C3 C 1.1706(6) 1.0076(6) 0.5474(3) 0.0797(18) Uani 1 1 d .
H3A H 1.2293 1.0367 0.5142 0.096 Uiso 1 1 calc R
C4 C 1.1384(6) 0.8864(5) 0.5545(3) 0.0641(15) Uani 1 1 d .
H4A H 1.1749 0.8309 0.5262 0.077 Uiso 1 1 calc R
C5 C 1.0524(5) 0.8447(5) 0.6030(2) 0.0503(12) Uani 1 1 d .
C6 C 1.0167(5) 0.7174(4) 0.6153(2) 0.0492(12) Uani 1 1 d .
C7 C 1.0454(6) 0.6161(5) 0.5807(3) 0.0625(15) Uani 1 1 d .
H7A H 1.0989 0.6137 0.5433 0.075 Uiso 1 1 calc R
C8 C 0.9788(6) 0.5162(5) 0.6123(3) 0.0572(14) Uani 1 1 d .
C9 C 0.9623(7) 0.3896(6) 0.6011(3) 0.0790(19) Uani 1 1 d .
H9A H 1.0023 0.3541 0.5648 0.095 Uiso 1 1 calc R
C10 C 0.8901(7) 0.3194(6) 0.6419(4) 0.085(2) Uani 1 1 d .
H10A H 0.8788 0.2337 0.6339 0.102 Uiso 1 1 calc R
C11 C 0.8310(7) 0.3688(5) 0.6957(4) 0.0799(18) Uani 1 1 d .
H11A H 0.7827 0.3167 0.7245 0.096 Uiso 1 1 calc R
C12 C 0.8416(6) 0.4925(5) 0.7077(3) 0.0658(15) Uani 1 1 d .
H12A H 0.7996 0.5258 0.7440 0.079 Uiso 1 1 calc R
C13 C 0.9150(5) 0.5671(5) 0.6657(2) 0.0521(13) Uani 1 1 d .
C14 C 0.5861(5) 0.7647(5) 0.5883(2) 0.0513(13) Uani 1 1 d .
C15 C 0.4954(6) 0.8180(6) 0.5523(3) 0.0803(18) Uani 1 1 d .
H15A H 0.4533 0.8774 0.5743 0.096 Uiso 1 1 calc R
C16 C 0.4653(7) 0.7857(8) 0.4846(3) 0.099(2) Uani 1 1 d .
H16A H 0.4025 0.8226 0.4604 0.119 Uiso 1 1 calc R
C17 C 0.5252(8) 0.7014(7) 0.4527(3) 0.095(2) Uani 1 1 d .
H17A H 0.5023 0.6778 0.4064 0.114 Uiso 1 1 calc R
C18 C 0.6192(7) 0.6499(6) 0.4871(3) 0.0808(18) Uani 1 1 d .
H18A H 0.6626 0.5922 0.4644 0.097 Uiso 1 1 calc R
C19 C 0.6502(6) 0.6816(5) 0.5542(3) 0.0640(15) Uani 1 1 d .
H19A H 0.7161 0.6465 0.5776 0.077 Uiso 1 1 calc R
C20 C 0.5245(5) 0.9073(4) 0.7024(2) 0.0453(11) Uani 1 1 d .
C21 C 0.5865(6) 1.0298(5) 0.7009(4) 0.082(2) Uani 1 1 d .
H21A H 0.6810 1.0540 0.6879 0.099 Uiso 1 1 calc R
C22 C 0.5103(8) 1.1165(6) 0.7183(4) 0.107(3) Uani 1 1 d .
H22A H 0.5522 1.2001 0.7165 0.128 Uiso 1 1 calc R
C23 C 0.3758(7) 1.0829(6) 0.7381(4) 0.088(2) Uani 1 1 d .
H23A H 0.3259 1.1434 0.7515 0.106 Uiso 1 1 calc R
C24 C 0.3137(6) 0.9657(6) 0.7389(3) 0.0717(16) Uani 1 1 d .
H24A H 0.2188 0.9428 0.7516 0.086 Uiso 1 1 calc R
C25 C 0.3865(6) 0.8782(5) 0.7212(3) 0.0635(15) Uani 1 1 d .
H25A H 0.3407 0.7950 0.7220 0.076 Uiso 1 1 calc R
C26 C 0.5188(5) 0.6569(4) 0.7040(2) 0.0467(12) Uani 1 1 d .
C27 C 0.4026(5) 0.5809(5) 0.6638(3) 0.0590(14) Uani 1 1 d .
H27A H 0.3768 0.6021 0.6217 0.071 Uiso 1 1 calc R
C28 C 0.3236(6) 0.4751(5) 0.6838(3) 0.0723(17) Uani 1 1 d .
H28A H 0.2440 0.4258 0.6557 0.087 Uiso 1 1 calc R
C29 C 0.3593(7) 0.4418(5) 0.7429(3) 0.0737(17) Uani 1 1 d .
H29A H 0.3064 0.3683 0.7560 0.088 Uiso 1 1 calc R
C30 C 0.4742(6) 0.5159(5) 0.7847(3) 0.0680(16) Uani 1 1 d .
H30A H 0.5003 0.4928 0.8263 0.082 Uiso 1 1 calc R
C31 C 0.5497(5) 0.6225(4) 0.7655(2) 0.0498(12) Uani 1 1 d .
C32 C 0.6391(5) 0.7933(5) 0.8468(2) 0.0522(13) Uani 1 1 d .
C33 C 0.5102(6) 0.7934(6) 0.8713(3) 0.0695(16) Uani 1 1 d .
H33A H 0.4331 0.7231 0.8617 0.083 Uiso 1 1 calc R
C34 C 0.4914(7) 0.8947(7) 0.9097(3) 0.093(2) Uani 1 1 d .
H34A H 0.4008 0.8946 0.9260 0.112 Uiso 1 1 calc R
C35 C 0.6030(8) 0.9958(7) 0.9247(3) 0.090(2) Uani 1 1 d .
H35A H 0.5899 1.0658 0.9512 0.108 Uiso 1 1 calc R
C36 C 0.7342(6) 0.9954(5) 0.9010(3) 0.0702(16) Uani 1 1 d .
H36A H 0.8117 1.0651 0.9123 0.084 Uiso 1 1 calc R
C37 C 0.7557(5) 0.8953(5) 0.8611(2) 0.0518(13) Uani 1 1 d .
C38 C 1.0018(5) 0.7928(4) 0.8655(2) 0.0493(12) Uani 1 1 d .
C39 C 0.9973(6) 0.7930(5) 0.9330(3) 0.0699(16) Uani 1 1 d .
H39A H 0.9485 0.8451 0.9570 0.084 Uiso 1 1 calc R
C40 C 1.0640(8) 0.7170(6) 0.9660(3) 0.091(2) Uani 1 1 d .
H40A H 1.0631 0.7182 1.0125 0.109 Uiso 1 1 calc R
C41 C 1.1308(7) 0.6404(6) 0.9306(4) 0.089(2) Uani 1 1 d .
H41A H 1.1759 0.5880 0.9531 0.107 Uiso 1 1 calc R
C42 C 1.1344(6) 0.6374(5) 0.8636(3) 0.0708(16) Uani 1 1 d .
H42A H 1.1800 0.5826 0.8397 0.085 Uiso 1 1 calc R
C43 C 1.0708(5) 0.7152(4) 0.8309(3) 0.0560(13) Uani 1 1 d .
H43A H 1.0746 0.7151 0.7846 0.067 Uiso 1 1 calc R
C44 C 1.0304(5) 1.0444(4) 0.8469(2) 0.0501(12) Uani 1 1 d .
C45 C 0.9957(6) 1.1406(5) 0.8173(3) 0.0654(15) Uani 1 1 d .
H45A H 0.9159 1.1246 0.7847 0.078 Uiso 1 1 calc R
C46 C 1.0762(7) 1.2592(5) 0.8349(3) 0.0797(18) Uani 1 1 d .
H46A H 1.0514 1.3238 0.8145 0.096 Uiso 1 1 calc R
C47 C 1.1902(8) 1.2824(6) 0.8814(3) 0.084(2) Uani 1 1 d .
H47A H 1.2445 1.3638 0.8936 0.101 Uiso 1 1 calc R
C48 C 1.2286(7) 1.1899(6) 0.9111(3) 0.087(2) Uani 1 1 d .
H48A H 1.3096 1.2071 0.9432 0.105 Uiso 1 1 calc R
C49 C 1.1472(6) 1.0705(5) 0.8937(3) 0.0668(15) Uani 1 1 d .
H49A H 1.1728 1.0065 0.9144 0.080 Uiso 1 1 calc R
C50 C 0.7693(8) 1.4600(8) 0.8990(4) 0.129(3) Uani 1 1 d .
H50A H 0.7821 1.5047 0.8601 0.155 Uiso 1 1 calc R
H50B H 0.8652 1.4668 0.9224 0.155 Uiso 1 1 calc R
Cl1 Cl 0.6539(4) 1.5251(3) 0.95507(14) 0.1949(14) Uani 1 1 d .
Cl2 Cl 0.6912(4) 1.3188(3) 0.87572(16) 0.1854(12) Uani 1 1 d .

loop_
_atom_site_aniso_label
_atom_site_aniso_U_11
_atom_site_aniso_U_22
_atom_site_aniso_U_33
_atom_site_aniso_U_23
_atom_site_aniso_U_13
_atom_site_aniso_U_12
Cu 0.0427(4) 0.0537(4) 0.0464(4) 0.0056(3) 0.0093(3) 0.0143(3)
N1 0.042(2) 0.057(3) 0.053(3) 0.014(2) 0.0088(19) 0.014(2)
N2 0.050(3) 0.056(3) 0.045(2) 0.0065(19) 0.0091(19) 0.017(2)
P1 0.0396(7) 0.0512(8) 0.0424(7) 0.0054(6) 0.0039(5) 0.0098(6)
P2 0.0421(7) 0.0522(8) 0.0443(7) 0.0032(6) 0.0055(6) 0.0124(6)
O1 0.044(2) 0.062(2) 0.051(2) 0.0098(17) 0.0063(15) 0.0097(17)
C1 0.072(4) 0.058(4) 0.077(4) 0.018(3) 0.010(3) 0.021(3)
C2 0.074(4) 0.072(4) 0.085(5) 0.033(4) 0.019(4) 0.012(3)
C3 0.062(4) 0.102(5) 0.076(4) 0.035(4) 0.020(3) 0.007(4)
C4 0.061(4) 0.080(4) 0.055(3) 0.011(3) 0.016(3) 0.020(3)
C5 0.043(3) 0.068(4) 0.042(3) 0.009(3) 0.005(2) 0.018(3)
C6 0.046(3) 0.053(3) 0.048(3) 0.000(2) 0.000(2) 0.017(2)
C7 0.062(4) 0.082(4) 0.048(3) -0.006(3) 0.010(3) 0.033(3)
C8 0.062(4) 0.057(3) 0.053(3) -0.003(3) -0.006(3) 0.023(3)
C9 0.091(5) 0.066(4) 0.082(5) -0.014(3) -0.011(4) 0.037(4)
C10 0.089(5) 0.050(4) 0.113(6) -0.004(4) -0.010(4) 0.021(4)
C11 0.080(5) 0.057(4) 0.102(5) 0.018(4) -0.004(4) 0.016(3)
C12 0.065(4) 0.058(4) 0.077(4) 0.013(3) 0.008(3) 0.017(3)
C13 0.052(3) 0.054(3) 0.050(3) 0.003(3) -0.002(2) 0.013(3)
C14 0.043(3) 0.069(3) 0.041(3) 0.011(3) 0.004(2) 0.008(3)
C15 0.073(4) 0.126(6) 0.049(4) 0.010(4) 0.008(3) 0.037(4)
C16 0.083(5) 0.173(8) 0.051(4) 0.015(4) -0.002(3) 0.054(5)
C17 0.089(5) 0.143(7) 0.042(4) 0.001(4) -0.002(3) 0.014(5)
C18 0.085(5) 0.093(5) 0.056(4) -0.014(3) 0.002(3) 0.017(4)
C19 0.066(4) 0.075(4) 0.049(3) -0.001(3) 0.001(3) 0.016(3)
C20 0.037(3) 0.052(3) 0.045(3) 0.006(2) 0.001(2) 0.008(2)
C21 0.044(3) 0.059(4) 0.141(6) 0.011(4) 0.011(4) 0.005(3)
C22 0.082(5) 0.044(4) 0.192(9) 0.001(4) -0.003(5) 0.022(4)
C23 0.068(5) 0.076(5) 0.121(6) -0.013(4) -0.004(4) 0.036(4)
C24 0.061(4) 0.082(5) 0.080(4) 0.006(3) 0.020(3) 0.032(4)
C25 0.062(4) 0.060(3) 0.071(4) 0.012(3) 0.019(3) 0.015(3)
C26 0.041(3) 0.049(3) 0.049(3) 0.003(2) 0.009(2) 0.008(2)
C27 0.057(3) 0.062(3) 0.052(3) 0.003(3) 0.001(3) 0.007(3)
C28 0.066(4) 0.064(4) 0.070(4) -0.009(3) 0.006(3) -0.013(3)
C29 0.076(4) 0.055(4) 0.085(5) 0.010(3) 0.023(4) 0.001(3)
C30 0.066(4) 0.067(4) 0.074(4) 0.029(3) 0.011(3) 0.011(3)
C31 0.043(3) 0.051(3) 0.055(3) 0.005(2) 0.008(2) 0.009(2)
C32 0.048(3) 0.070(4) 0.040(3) 0.008(3) 0.008(2) 0.014(3)
C33 0.048(3) 0.103(5) 0.050(3) 0.001(3) 0.018(3) 0.003(3)
C34 0.058(4) 0.145(7) 0.072(4) -0.013(4) 0.027(3) 0.021(4)
C35 0.090(5) 0.101(5) 0.084(5) -0.010(4) 0.034(4) 0.036(4)
C36 0.070(4) 0.079(4) 0.059(4) -0.008(3) 0.018(3) 0.019(3)
C37 0.046(3) 0.070(3) 0.040(3) 0.007(2) 0.008(2) 0.014(3)
C38 0.036(3) 0.056(3) 0.052(3) 0.003(2) -0.001(2) 0.004(2)
C39 0.079(4) 0.074(4) 0.057(4) 0.009(3) 0.001(3) 0.022(3)
C40 0.119(6) 0.102(5) 0.055(4) 0.024(4) -0.011(4) 0.030(5)
C41 0.085(5) 0.092(5) 0.096(6) 0.033(4) -0.016(4) 0.029(4)
C42 0.054(4) 0.070(4) 0.087(5) 0.010(3) -0.008(3) 0.017(3)
C43 0.048(3) 0.055(3) 0.061(3) 0.005(3) -0.001(3) 0.008(3)
C44 0.049(3) 0.052(3) 0.047(3) -0.001(2) 0.013(2) 0.009(2)
C45 0.069(4) 0.063(4) 0.065(4) 0.006(3) 0.009(3) 0.017(3)
C46 0.099(5) 0.058(4) 0.080(5) 0.008(3) 0.020(4) 0.011(4)
C47 0.094(5) 0.061(4) 0.082(5) -0.011(4) 0.019(4) -0.004(4)
C48 0.079(5) 0.085(5) 0.082(5) -0.008(4) -0.011(4) 0.002(4)
C49 0.064(4) 0.059(4) 0.068(4) 0.000(3) -0.003(3) 0.003(3)
C50 0.109(7) 0.158(8) 0.099(6) 0.057(6) -0.005(5) -0.028(6)
Cl1 0.284(4) 0.208(3) 0.106(2) 0.0046(19) -0.032(2) 0.110(3)
Cl2 0.245(4) 0.165(3) 0.161(3) 0.021(2) 0.002(2) 0.084(3)

loop_
_atom_type_symbol
_atom_type_description
_atom_type_scat_dispersion_real
_atom_type_scat_dispersion_imag
_atom_type_scat_source
C C 0.0033 0.0016 'International Tables Vol C Tables 4.2.6.8 and 6.1.1.4'
H H 0.0000 0.0000 'International Tables Vol C Tables 4.2.6.8 and 6.1.1.4'
N N 0.0061 0.0033 'International Tables Vol C Tables 4.2.6.8 and 6.1.1.4'
P P 0.1023 0.0942 'International Tables Vol C Tables 4.2.6.8 and 6.1.1.4'
Cu Cu 0.3201 1.2651 'International Tables Vol C Tables 4.2.6.8 and 6.1.1.4'
O O 0.0106 0.0060 'International Tables Vol C Tables 4.2.6.8 and 6.1.1.4'
Cl Cl 0.1484 0.1585 'International Tables Vol C Tables 4.2.6.8 and 6.1.1.4'

loop_
_geom_angle_atom_site_label_1
_geom_angle_atom_site_label_2
_geom_angle_atom_site_label_3
_geom_angle
N2 Cu N1 80.83(16)
N2 Cu P2 120.42(12)
N1 Cu P2 119.41(12)
N2 Cu P1 107.57(12)
N1 Cu P1 112.81(11)
P2 Cu P1 112.07(5)
C1 N1 C5 118.1(5)
C1 N1 Cu 129.8(4)
C5 N1 Cu 112.1(3)
C13 N2 C6 104.8(4)
C13 N2 Cu 140.2(4)
C6 N2 Cu 113.9(3)
C20 P1 C14 103.5(2)
C20 P1 C26 101.8(2)
C14 P1 C26 100.8(2)
C20 P1 Cu 121.46(16)
C14 P1 Cu 113.00(16)
C26 P1 Cu 113.77(16)
C44 P2 C38 103.8(2)
C44 P2 C37 101.8(2)
C38 P2 C37 102.6(2)
C44 P2 Cu 118.85(17)
C38 P2 Cu 115.37(17)
C37 P2 Cu 112.32(16)
C32 O1 C31 116.2(4)
N1 C1 C2 123.6(6)
C1 C2 C3 118.0(6)
C4 C3 C2 119.3(6)
C3 C4 C5 120.0(6)
N1 C5 C4 121.0(5)
N1 C5 C6 115.6(4)
C4 C5 C6 123.4(5)
N2 C6 C7 112.8(5)
N2 C6 C5 117.1(4)
C7 C6 C5 130.1(5)
C6 C7 C8 105.9(5)
C9 C8 C7 135.3(6)
C9 C8 C13 119.4(6)
C7 C8 C13 105.3(5)
C10 C9 C8 119.6(6)
C9 C10 C11 121.5(6)
C12 C11 C10 121.0(6)
C11 C12 C13 118.5(6)
N2 C13 C12 128.8(5)
N2 C13 C8 111.2(5)
C12 C13 C8 120.1(5)
C15 C14 C19 118.1(5)
C15 C14 P1 124.3(4)
C19 C14 P1 117.6(4)
C16 C15 C14 120.7(6)
C17 C16 C15 120.1(6)
C16 C17 C18 120.3(6)
C19 C18 C17 120.1(6)
C18 C19 C14 120.6(5)
C25 C20 C21 117.2(5)
C25 C20 P1 124.4(4)
C21 C20 P1 118.4(4)
C22 C21 C20 119.9(6)
C23 C22 C21 120.5(6)
C24 C23 C22 120.4(6)
C23 C24 C25 120.1(6)
C24 C25 C20 121.9(5)
C31 C26 C27 116.6(5)
C31 C26 P1 120.8(4)
C27 C26 P1 122.6(4)
C28 C27 C26 121.7(5)
C29 C28 C27 120.4(5)
C28 C29 C30 119.6(5)
C31 C30 C29 119.8(5)
C30 C31 C26 121.9(5)
C30 C31 O1 118.0(5)
C26 C31 O1 120.0(4)
C33 C32 O1 123.1(5)
C33 C32 C37 121.0(5)
O1 C32 C37 115.8(4)
C32 C33 C34 120.4(6)
C35 C34 C33 120.1(6)
C34 C35 C36 119.7(6)
C35 C36 C37 121.5(6)
C36 C37 C32 117.3(5)
C36 C37 P2 124.9(4)
C32 C37 P2 117.5(4)
C43 C38 C39 119.6(5)
C43 C38 P2 118.0(4)
C39 C38 P2 122.4(4)
C38 C39 C40 120.1(6)
C41 C40 C39 119.3(6)
C40 C41 C42 121.6(6)
C41 C42 C43 119.2(6)
C38 C43 C42 120.3(5)
C49 C44 C45 118.2(5)
C49 C44 P2 124.8(4)
C45 C44 P2 117.1(4)
C46 C45 C44 120.9(6)
C47 C46 C45 119.7(6)
C46 C47 C48 121.1(6)
C47 C48 C49 119.3(6)
C44 C49 C48 120.9(6)
Cl2 C50 Cl1 107.9(4)

loop_
_geom_bond_atom_site_label_1
_geom_bond_atom_site_label_2
_geom_bond_distance
Cu N2 2.006(4)
Cu N1 2.112(4)
Cu P2 2.2355(16)
Cu P1 2.2862(16)
N1 C1 1.347(6)
N1 C5 1.351(6)
N2 C13 1.365(6)
N2 C6 1.370(6)
P1 C20 1.819(5)
P1 C14 1.826(5)
P1 C26 1.840(5)
P2 C44 1.830(5)
P2 C38 1.831(5)
P2 C37 1.832(5)
O1 C32 1.391(6)
O1 C31 1.398(5)
C1 C2 1.367(7)
C2 C3 1.387(8)
C3 C4 1.369(8)
C4 C5 1.386(7)
C5 C6 1.463(7)
C6 C7 1.374(6)
C7 C8 1.415(7)
C8 C9 1.403(7)
C8 C13 1.417(7)
C9 C10 1.335(9)
C10 C11 1.392(9)
C11 C12 1.380(7)
C12 C13 1.387(7)
C14 C15 1.383(7)
C14 C19 1.390(7)
C15 C16 1.384(8)
C16 C17 1.354(9)
C17 C18 1.375(8)
C18 C19 1.372(7)
C20 C25 1.380(7)
C20 C21 1.389(7)
C21 C22 1.385(8)
C22 C23 1.361(9)
C23 C24 1.333(8)
C24 C25 1.370(7)
C26 C31 1.388(6)
C26 C27 1.394(6)
C27 C28 1.387(7)
C28 C29 1.349(8)
C29 C30 1.394(7)
C30 C31 1.376(7)
C32 C33 1.364(7)
C32 C37 1.404(7)
C33 C34 1.375(8)
C34 C35 1.371(9)
C35 C36 1.379(8)
C36 C37 1.387(7)
C38 C43 1.380(7)
C38 C39 1.382(7)
C39 C40 1.388(8)
C40 C41 1.367(9)
C41 C42 1.368(9)
C42 C43 1.385(7)
C44 C49 1.376(7)
C44 C45 1.398(7)
C45 C46 1.387(7)
C46 C47 1.355(9)
C47 C48 1.378(9)
C48 C49 1.398(7)
C50 Cl2 1.612(8)
C50 Cl1 1.854(9)

loop_
_geom_torsion_atom_site_label_1
_geom_torsion_atom_site_label_2
_geom_torsion_atom_site_label_3
_geom_torsion_atom_site_label_4
_geom_torsion
N2 Cu N1 C1 -175.4(4)
P2 Cu N1 C1 -55.5(4)
P1 Cu N1 C1 79.3(4)
N2 Cu N1 C5 4.9(3)
P2 Cu N1 C5 124.7(3)
P1 Cu N1 C5 -100.4(3)
N1 Cu N2 C13 -171.7(5)
P2 Cu N2 C13 69.5(5)
P1 Cu N2 C13 -60.5(5)
N1 Cu N2 C6 -6.3(3)
P2 Cu N2 C6 -125.1(3)
P1 Cu N2 C6 104.8(3)
N2 Cu P1 C20 -176.4(2)
N1 Cu P1 C20 -89.1(2)
P2 Cu P1 C20 49.06(19)
N2 Cu P1 C14 -52.6(2)
N1 Cu P1 C14 34.7(2)
P2 Cu P1 C14 172.86(18)
N2 Cu P1 C26 61.6(2)
N1 Cu P1 C26 148.8(2)
P2 Cu P1 C26 -73.00(17)
N2 Cu P2 C44 115.9(2)
N1 Cu P2 C44 19.1(2)
P1 Cu P2 C44 -116.06(19)
N2 Cu P2 C38 -8.3(2)
N1 Cu P2 C38 -105.2(2)
P1 Cu P2 C38 119.70(17)
N2 Cu P2 C37 -125.5(2)
N1 Cu P2 C37 137.7(2)
P1 Cu P2 C37 2.56(19)
C5 N1 C1 C2 0.9(8)
Cu N1 C1 C2 -178.8(4)
N1 C1 C2 C3 -0.2(9)
C1 C2 C3 C4 -0.3(9)
C2 C3 C4 C5 0.1(9)
C1 N1 C5 C4 -1.2(7)
Cu N1 C5 C4 178.6(4)
C1 N1 C5 C6 177.6(4)
Cu N1 C5 C6 -2.6(5)
C3 C4 C5 N1 0.6(8)
C3 C4 C5 C6 -178.0(5)
C13 N2 C6 C7 -0.5(5)
Cu N2 C6 C7 -170.9(3)
C13 N2 C6 C5 177.3(4)
Cu N2 C6 C5 6.9(5)
N1 C5 C6 N2 -2.7(6)
C4 C5 C6 N2 176.0(4)
N1 C5 C6 C7 174.7(5)
C4 C5 C6 C7 -6.6(8)
N2 C6 C7 C8 0.9(6)
C5 C6 C7 C8 -176.6(5)
C6 C7 C8 C9 177.4(6)
C6 C7 C8 C13 -0.9(5)
C7 C8 C9 C10 -179.7(6)
C13 C8 C9 C10 -1.7(8)
C8 C9 C10 C11 -0.4(10)
C9 C10 C11 C12 1.9(10)
C10 C11 C12 C13 -1.2(9)
C6 N2 C13 C12 179.6(5)
Cu N2 C13 C12 -14.2(9)
C6 N2 C13 C8 0.0(5)
Cu N2 C13 C8 166.1(4)
C11 C12 C13 N2 179.5(5)
C11 C12 C13 C8 -0.8(8)
C9 C8 C13 N2 -178.0(4)
C7 C8 C13 N2 0.6(6)
C9 C8 C13 C12 2.3(8)
C7 C8 C13 C12 -179.1(5)
C20 P1 C14 C15 -0.2(5)
C26 P1 C14 C15 104.8(5)
Cu P1 C14 C15 -133.4(4)
C20 P1 C14 C19 179.8(4)
C26 P1 C14 C19 -75.2(4)
Cu P1 C14 C19 46.6(4)
C19 C14 C15 C16 2.4(9)
P1 C14 C15 C16 -177.5(5)
C14 C15 C16 C17 -0.3(11)
C15 C16 C17 C18 -1.7(11)
C16 C17 C18 C19 1.4(11)
C17 C18 C19 C14 0.8(9)
C15 C14 C19 C18 -2.7(8)
P1 C14 C19 C18 177.3(4)
C14 P1 C20 C25 92.0(5)
C26 P1 C20 C25 -12.2(5)
Cu P1 C20 C25 -139.8(4)
C14 P1 C20 C21 -86.5(5)
C26 P1 C20 C21 169.2(4)
Cu P1 C20 C21 41.6(5)
C25 C20 C21 C22 0.5(9)
P1 C20 C21 C22 179.2(5)
C20 C21 C22 C23 1.1(11)
C21 C22 C23 C24 -2.2(12)
C22 C23 C24 C25 1.6(10)
C23 C24 C25 C20 0.1(9)
C21 C20 C25 C24 -1.1(8)
P1 C20 C25 C24 -179.7(4)
C20 P1 C26 C31 -94.0(4)
C14 P1 C26 C31 159.6(4)
Cu P1 C26 C31 38.4(4)
C20 P1 C26 C27 85.9(4)
C14 P1 C26 C27 -20.5(5)
Cu P1 C26 C27 -141.7(4)
C31 C26 C27 C28 -1.2(8)
P1 C26 C27 C28 178.8(4)
C26 C27 C28 C29 -1.0(9)
C27 C28 C29 C30 1.5(9)
C28 C29 C30 C31 0.4(9)
C29 C30 C31 C26 -2.8(8)
C29 C30 C31 O1 -179.1(5)
C27 C26 C31 C30 3.1(7)
P1 C26 C31 C30 -177.0(4)
C27 C26 C31 O1 179.4(4)
P1 C26 C31 O1 -0.7(6)
C32 O1 C31 C30 -100.4(5)
C32 O1 C31 C26 83.3(5)
C31 O1 C32 C33 34.8(7)
C31 O1 C32 C37 -147.0(4)
O1 C32 C33 C34 179.2(5)
C37 C32 C33 C34 1.0(9)
C32 C33 C34 C35 -1.1(10)
C33 C34 C35 C36 -0.1(11)
C34 C35 C36 C37 1.3(10)
C35 C36 C37 C32 -1.3(8)
C35 C36 C37 P2 172.3(5)
C33 C32 C37 C36 0.1(7)
O1 C32 C37 C36 -178.1(4)
C33 C32 C37 P2 -174.0(4)
O1 C32 C37 P2 7.8(6)
C44 P2 C37 C36 1.8(5)
C38 P2 C37 C36 109.1(5)
Cu P2 C37 C36 -126.4(4)
C44 P2 C37 C32 175.4(4)
C38 P2 C37 C32 -77.3(4)
Cu P2 C37 C32 47.2(4)
C44 P2 C38 C43 -110.7(4)
C37 P2 C38 C43 143.6(4)
Cu P2 C38 C43 21.1(4)
C44 P2 C38 C39 69.8(5)
C37 P2 C38 C39 -35.9(5)
Cu P2 C38 C39 -158.4(4)
C43 C38 C39 C40 1.1(8)
P2 C38 C39 C40 -179.3(5)
C38 C39 C40 C41 -1.5(10)
C39 C40 C41 C42 0.4(11)
C40 C41 C42 C43 1.0(10)
C39 C38 C43 C42 0.3(8)
P2 C38 C43 C42 -179.2(4)
C41 C42 C43 C38 -1.4(8)
C38 P2 C44 C49 -1.5(5)
C37 P2 C44 C49 104.8(5)
Cu P2 C44 C49 -131.2(4)
C38 P2 C44 C45 177.3(4)
C37 P2 C44 C45 -76.4(4)
Cu P2 C44 C45 47.6(4)
C49 C44 C45 C46 -0.4(8)
P2 C44 C45 C46 -179.3(4)
C44 C45 C46 C47 0.1(9)
C45 C46 C47 C48 0.6(10)
C46 C47 C48 C49 -0.9(10)
C45 C44 C49 C48 0.1(8)
P2 C44 C49 C48 178.9(5)
C47 C48 C49 C44 0.5(10)
